data_1514116
loop_
_publ_author_name
'Rossouw, M. H.'
'Liles, D. C.'
'Thackeray, M. M.'
'David, W. I. F.'
'Hull, S.'

_publ_section_title
;
 Alpha manganese dioxide for lithium batteries: a structural and
 electrochemical study
;
_journal_coden_ASTM MRBUAC
_journal_name_full 'Materials Research Bulletin'
_journal_page_first 221
_journal_page_last 230
_journal_paper_doi 10.1016/0025-5408(92)90216-M
_journal_volume 27
_journal_year 1992
_chemical_formula_structural 'Mn.98 O2'
_chemical_formula_sum 'Mn0.98 O2'
_chemical_name_systematic 'Manganese Oxide (1/2) - Alpha'
_space_group_IT_number 87
_symmetry_Int_Tables_number 87
_symmetry_space_group_name_Hall '-I 4'
_symmetry_space_group_name_H-M 'I 4/m'
_audit_creation_date 1994/06/30
_audit_update_record 2012/08/01
_cell_angle_alpha 90.
_cell_angle_beta 90.
_cell_angle_gamma 90.
_cell_formula_units_Z 8
_cell_length_a 9.7876(3)
_cell_length_b 9.7876(3)
_cell_length_c 2.8650(1)
_cell_volume 274.459(15)
_refine_ls_R_factor_all 0.018
_cod_data_source_file 'data_MnO2melanie073363.cif'
_cod_data_source_block /var/www/cod/tmp/uploads/1396025084.52-D290F29E9218B844.cif
_cod_original_cell_volume 274.46
_cod_database_code 1514116

loop_
_symmetry_equiv_pos_site_id
_symmetry_equiv_pos_as_xyz
1 '-y, x, -z'
2 'y, -x, -z'
3 'x, y, -z'
4 '-x, -y, -z'
5 'y, -x, z'
6 '-y, x, z'
7 '-x, -y, z'
8 'x, y, z'
9 '-y+1/2, x+1/2, -z+1/2'
10 'y+1/2, -x+1/2, -z+1/2'
11 'x+1/2, y+1/2, -z+1/2'
12 '-x+1/2, -y+1/2, -z+1/2'
13 'y+1/2, -x+1/2, z+1/2'
14 '-y+1/2, x+1/2, z+1/2'
15 '-x+1/2, -y+1/2, z+1/2'
16 'x+1/2, y+1/2, z+1/2'

loop_
_atom_site_aniso_label
_atom_site_aniso_type_symbol
_atom_site_aniso_B_11
_atom_site_aniso_B_22
_atom_site_aniso_B_33
_atom_site_aniso_B_12
_atom_site_aniso_B_13
_atom_site_aniso_B_23
Mn1 Mn4.08+ 1.1(2) 0.9(2) 0.1(1) 0.7(1) 0 0
O1 O2- 1.2(2) 0.9(1) 0.1(1) 1.0(1) 0 0
O2 O2- 0.5(1) 1.4(2) 0.1(1) 0.2(1) 0 0

loop_
_atom_site_label
_atom_site_type_symbol
_atom_site_symmetry_multiplicity
_atom_site_Wyckoff_symbol
_atom_site_fract_x
_atom_site_fract_y
_atom_site_fract_z
_atom_site_occupancy
_atom_site_attached_hydrogens
Mn1 Mn4.08+ 8 h 0.3477(6) 0.1653(8) 0 0.98(3) 0
O1 O2- 8 h 0.1551(6) 0.2031(4) 0 1. 0
O2 O2- 8 h 0.5412(4) 0.1651(8) 0 1. 0

loop_
_atom_type_symbol
_atom_type_oxidation_number
Mn4.08+ 4.08
O2- -2
